data_4113185
loop_
_publ_author_name
'Andrzej Rajca'
'Makoto Miyasaka'
'Maren Pink'
'Hua Wang'
'Suchada Rajca'

_publ_section_title
;
 Helically Annelated and Cross-Conjugated Oligothiophenes: Asymmetric
 Synthesis, Resolution, and Characterization of a Carbon-Sulfur
 [7]Helicene
;
_journal_name_full 'Journal of the American Chemical Society'
_journal_page_first 15211
_journal_page_last 15222
_journal_paper_doi 10.1021/ja0462530
_journal_volume 126
_journal_year 2004
_chemical_formula_moiety 'C22 H18 Br2 S7 Si2'
_chemical_formula_sum 'C22 H18 Br2 S7 Si2'
_chemical_formula_weight 722.78
_chemical_name_systematic
; 
 ? 
;
_space_group_IT_number 61
_symmetry_cell_setting orthorhombic
_symmetry_space_group_name_Hall '-P 2ac 2ab'
_symmetry_space_group_name_H-M 'P b c a'
_atom_sites_solution_hydrogens geom
_atom_sites_solution_primary direct
_atom_sites_solution_secondary difmap
_audit_creation_method SHELXL-97
_cell_angle_alpha 90.00
_cell_angle_beta 90.00
_cell_angle_gamma 90.00
_cell_formula_units_Z 8
_cell_length_a 12.471(3)
_cell_length_b 13.846(3)
_cell_length_c 31.152(7)
_cell_measurement_reflns_used 7143
_cell_measurement_temperature 130(2)
_cell_measurement_theta_max 27.5
_cell_measurement_theta_min 2.3
_cell_volume 5379(2)
_computing_cell_refinement 'SAINT (Bruker, 1999)'
_computing_data_collection 'SMART (Bruker, 1999)'
_computing_data_reduction 'SAINT (Bruker, 1999)'
_computing_molecular_graphics 'XTEL (local library)'
_computing_publication_material 'XCIF (Bruker, 1999), XTEL (local library)'
_computing_structure_refinement 'SHELXL-97 (Sheldrick, 1997)'
_computing_structure_solution 'SIR-92 (Altomare et al., 1993)'
_diffrn_ambient_temperature 130(2)
_diffrn_detector 'CCD area detector'
_diffrn_detector_area_resol_mean 44.52
_diffrn_detector_type 'Bruker SMART 6000'
_diffrn_measured_fraction_theta_full 0.997
_diffrn_measured_fraction_theta_max 0.997
_diffrn_measurement_details '0.30 degree frames measured for 40 seconds each'
_diffrn_measurement_device 'three-circle goniometer with fixed chi'
_diffrn_measurement_device_type 'Bruker Platform goniometer'
_diffrn_measurement_method \w-scans
_diffrn_radiation_monochromator graphite
_diffrn_radiation_source 'fine-focus sealed tube'
_diffrn_radiation_type MoK\a
_diffrn_radiation_wavelength 0.71073
_diffrn_reflns_av_R_equivalents 0.0913
_diffrn_reflns_av_sigmaI/netI 0.0447
_diffrn_reflns_limit_h_max 16
_diffrn_reflns_limit_h_min -16
_diffrn_reflns_limit_k_max 18
_diffrn_reflns_limit_k_min -18
_diffrn_reflns_limit_l_max 40
_diffrn_reflns_limit_l_min -40
_diffrn_reflns_number 61201
_diffrn_reflns_theta_full 27.63
_diffrn_reflns_theta_max 27.63
_diffrn_reflns_theta_min 2.09
_exptl_absorpt_coefficient_mu 3.660
_exptl_absorpt_correction_T_max 0.9304
_exptl_absorpt_correction_T_min 0.5281
_exptl_absorpt_correction_type multi-scan
_exptl_absorpt_process_details 'SADABS, R. Blessing (1995)'
_exptl_crystal_colour colorless
_exptl_crystal_density_diffrn 1.785
_exptl_crystal_description plate
_exptl_crystal_F_000 2880
_exptl_crystal_size_max 0.20
_exptl_crystal_size_mid 0.18
_exptl_crystal_size_min 0.02
_refine_diff_density_max 0.841
_refine_diff_density_min -1.041
_refine_diff_density_rms 0.158
_refine_ls_extinction_method none
_refine_ls_goodness_of_fit_ref 1.310
_refine_ls_hydrogen_treatment riding
_refine_ls_matrix_type full
_refine_ls_number_parameters 304
_refine_ls_number_reflns 6240
_refine_ls_number_restraints 0
_refine_ls_restrained_S_all 1.310
_refine_ls_R_factor_all 0.0820
_refine_ls_R_factor_gt 0.0678
_refine_ls_shift/su_max 0.001
_refine_ls_shift/su_mean 0.000
_refine_ls_structure_factor_coef Fsqd
_refine_ls_weighting_details 'calc w=1/[\s^2^(Fo^2^)+(0.0000P)^2^+55.3060P] where P=(Fo^2^+2Fc^2^)/3'
_refine_ls_weighting_scheme calc
_refine_ls_wR_factor_gt 0.1379
_refine_ls_wR_factor_ref 0.1421
_reflns_number_gt 5242
_reflns_number_total 6240
_reflns_threshold_expression >2sigma(I)
_cod_data_source_file ja0462530si20040624_110928.cif
_cod_data_source_block 03481m_rac-1
_cod_depositor_comments
;
The following automatic conversions were performed:

'_exptl_absorpt_correction_type' value 'multi-scans' was replaced
with the value 'multi-scan' as specified in the replacement file
'src/cod-tools/trunk/data/replacement-values/replacement_values.lst'.

Automatic conversion script
Id: cif_fix_values 5376 2017-05-30 11:51:03Z andrius 
;
_cod_database_code 4113185

loop_
_symmetry_equiv_pos_as_xyz
'x, y, z'
'-x+1/2, -y, z+1/2'
'x+1/2, -y+1/2, -z'
'-x, y+1/2, -z+1/2'
'-x, -y, -z'
'x-1/2, y, -z-1/2'
'-x-1/2, y-1/2, z'
'x, -y-1/2, z-1/2'

loop_
_atom_site_label
_atom_site_type_symbol
_atom_site_fract_x
_atom_site_fract_y
_atom_site_fract_z
_atom_site_U_iso_or_equiv
_atom_site_adp_type
_atom_site_occupancy
_atom_site_symmetry_multiplicity
_atom_site_calc_flag
_atom_site_refinement_flags
Br1 Br 0.55431(5) -0.14696(4) 0.35001(2) 0.02007(15) Uani 1 1 d .
Br2 Br 0.72027(5) 0.07459(5) 0.36225(2) 0.02678(17) Uani 1 1 d .
Si1 Si 0.41806(15) -0.14894(13) 0.45216(6) 0.0209(4) Uani 1 1 d .
Si2 Si 0.92229(15) -0.06533(16) 0.42195(7) 0.0271(4) Uani 1 1 d .
S1 S 0.34730(14) 0.05226(11) 0.42008(5) 0.0215(3) Uani 1 1 d .
S2 S 0.31947(13) 0.18866(11) 0.34173(5) 0.0196(3) Uani 1 1 d .
S3 S 0.38600(14) 0.19647(12) 0.24652(6) 0.0232(4) Uani 1 1 d .
S4 S 0.53366(14) 0.09414(12) 0.18227(5) 0.0219(3) Uani 1 1 d .
S5 S 0.71075(14) -0.06052(12) 0.17866(5) 0.0211(3) Uani 1 1 d .
S6 S 0.86003(13) -0.17704(12) 0.23897(6) 0.0225(3) Uani 1 1 d .
S7 S 0.92939(13) -0.17180(13) 0.33514(6) 0.0242(4) Uani 1 1 d .
C1 C 0.4276(5) -0.0486(4) 0.4116(2) 0.0198(13) Uani 1 1 d .
C2 C 0.4751(5) -0.0429(4) 0.3724(2) 0.0182(13) Uani 1 1 d .
C3 C 0.4527(5) 0.0429(4) 0.3480(2) 0.0164(12) Uani 1 1 d .
C4 C 0.3800(5) 0.0979(4) 0.3708(2) 0.0171(12) Uani 1 1 d .
C5 C 0.4691(5) 0.0807(4) 0.3052(2) 0.0156(12) Uani 1 1 d .
C6 C 0.3959(5) 0.1551(5) 0.2983(2) 0.0204(13) Uani 1 1 d .
C7 C 0.5316(5) 0.0639(4) 0.2661(2) 0.0160(12) Uani 1 1 d .
C8 C 0.4855(5) 0.1179(4) 0.2329(2) 0.0186(13) Uani 1 1 d .
C9 C 0.6207(5) 0.0083(4) 0.2493(2) 0.0166(12) Uani 1 1 d .
C10 C 0.6211(5) 0.0130(4) 0.2053(2) 0.0202(14) Uani 1 1 d .
C11 C 0.7105(5) -0.0515(4) 0.2630(2) 0.0174(12) Uani 1 1 d .
C12 C 0.7564(5) -0.0968(5) 0.2282(2) 0.0225(14) Uani 1 1 d .
C13 C 0.7737(5) -0.0742(5) 0.3008(2) 0.0193(13) Uani 1 1 d .
C14 C 0.8502(5) -0.1437(5) 0.2924(2) 0.0204(13) Uani 1 1 d .
C15 C 0.7913(5) -0.0383(5) 0.3431(2) 0.0193(13) Uani 1 1 d .
C16 C 0.8702(5) -0.0823(5) 0.3662(2) 0.0235(14) Uani 1 1 d .
C17 C 0.5525(6) -0.1912(5) 0.4690(3) 0.0317(17) Uani 1 1 d .
H17A H 0.5449 -0.2480 0.4876 0.048 Uiso 1 1 calc R
H17B H 0.5891 -0.1397 0.4848 0.048 Uiso 1 1 calc R
H17C H 0.5947 -0.2084 0.4436 0.048 Uiso 1 1 calc R
C18 C 0.3465(8) -0.1008(6) 0.4997(3) 0.039(2) Uani 1 1 d .
H18A H 0.3348 -0.1529 0.5204 0.058 Uiso 1 1 calc R
H18B H 0.2771 -0.0742 0.4908 0.058 Uiso 1 1 calc R
H18C H 0.3896 -0.0497 0.5130 0.058 Uiso 1 1 calc R
C19 C 0.3379(6) -0.2468(5) 0.4272(2) 0.0264(15) Uani 1 1 d .
H19A H 0.3720 -0.2670 0.4003 0.040 Uiso 1 1 calc R
H19B H 0.2653 -0.2232 0.4212 0.040 Uiso 1 1 calc R
H19C H 0.3340 -0.3020 0.4468 0.040 Uiso 1 1 calc R
C20 C 0.8228(7) -0.1089(7) 0.4609(3) 0.042(2) Uani 1 1 d .
H20A H 0.8044 -0.1761 0.4543 0.063 Uiso 1 1 calc R
H20B H 0.7582 -0.0689 0.4591 0.063 Uiso 1 1 calc R
H20C H 0.8528 -0.1050 0.4899 0.063 Uiso 1 1 calc R
C21 C 0.9522(11) 0.0630(8) 0.4340(3) 0.070(4) Uani 1 1 d .
H21A H 0.8852 0.0999 0.4348 0.105 Uiso 1 1 calc R
H21B H 0.9992 0.0894 0.4117 0.105 Uiso 1 1 calc R
H21C H 0.9881 0.0675 0.4620 0.105 Uiso 1 1 calc R
C22 C 1.0481(7) -0.1385(10) 0.4265(3) 0.068(4) Uani 1 1 d .
H22A H 1.0817 -0.1265 0.4545 0.102 Uiso 1 1 calc R
H22B H 1.0978 -0.1201 0.4036 0.102 Uiso 1 1 calc R
H22C H 1.0306 -0.2073 0.4240 0.102 Uiso 1 1 calc R

loop_
_atom_site_aniso_label
_atom_site_aniso_U_11
_atom_site_aniso_U_22
_atom_site_aniso_U_33
_atom_site_aniso_U_23
_atom_site_aniso_U_13
_atom_site_aniso_U_12
Br1 0.0205(3) 0.0134(3) 0.0263(3) -0.0026(2) 0.0020(3) 0.0031(2)
Br2 0.0205(3) 0.0260(3) 0.0339(4) -0.0137(3) -0.0022(3) 0.0034(3)
Si1 0.0263(9) 0.0156(8) 0.0207(9) 0.0001(7) -0.0011(7) 0.0013(7)
Si2 0.0185(9) 0.0375(11) 0.0252(10) 0.0010(9) -0.0017(8) -0.0018(8)
S1 0.0263(8) 0.0152(7) 0.0230(8) -0.0002(6) 0.0061(7) 0.0036(6)
S2 0.0185(7) 0.0129(7) 0.0274(9) 0.0019(6) 0.0047(6) 0.0028(6)
S3 0.0244(8) 0.0177(7) 0.0276(9) 0.0067(7) 0.0035(7) 0.0068(7)
S4 0.0257(8) 0.0185(8) 0.0214(8) 0.0028(6) 0.0012(7) -0.0006(7)
S5 0.0244(8) 0.0177(7) 0.0214(8) -0.0037(6) 0.0045(7) -0.0018(6)
S6 0.0191(8) 0.0209(8) 0.0276(9) -0.0039(7) 0.0045(7) 0.0040(6)
S7 0.0169(8) 0.0250(8) 0.0307(9) -0.0019(7) -0.0011(7) 0.0056(6)
C1 0.022(3) 0.012(3) 0.025(3) 0.000(2) -0.001(3) -0.001(2)
C2 0.018(3) 0.013(3) 0.024(3) -0.002(2) -0.001(3) 0.000(2)
C3 0.014(3) 0.012(3) 0.023(3) -0.002(2) -0.001(2) 0.003(2)
C4 0.021(3) 0.010(3) 0.021(3) 0.000(2) 0.003(3) -0.001(2)
C5 0.015(3) 0.008(3) 0.024(3) -0.006(2) -0.002(2) -0.001(2)
C6 0.020(3) 0.018(3) 0.023(3) 0.002(3) 0.006(3) -0.003(3)
C7 0.016(3) 0.013(3) 0.018(3) -0.004(2) 0.000(2) -0.005(2)
C8 0.017(3) 0.014(3) 0.025(3) 0.004(2) 0.003(3) -0.003(2)
C9 0.018(3) 0.011(3) 0.021(3) -0.002(2) 0.002(3) -0.003(2)
C10 0.017(3) 0.013(3) 0.031(4) -0.003(3) 0.002(3) -0.005(2)
C11 0.017(3) 0.013(3) 0.022(3) -0.001(2) 0.001(3) -0.003(2)
C12 0.022(3) 0.018(3) 0.028(3) -0.003(3) 0.006(3) -0.005(3)
C13 0.013(3) 0.017(3) 0.027(3) -0.006(3) 0.002(3) 0.000(2)
C14 0.015(3) 0.021(3) 0.026(3) -0.002(3) 0.003(3) -0.001(3)
C15 0.013(3) 0.020(3) 0.025(3) -0.004(3) 0.001(3) 0.000(2)
C16 0.019(3) 0.025(3) 0.027(4) -0.001(3) -0.001(3) 0.003(3)
C17 0.033(4) 0.024(4) 0.038(4) 0.006(3) -0.015(3) -0.005(3)
C18 0.058(6) 0.028(4) 0.030(4) 0.000(3) 0.011(4) -0.002(4)
C19 0.029(4) 0.020(3) 0.030(4) 0.000(3) -0.002(3) -0.005(3)
C20 0.043(5) 0.047(5) 0.035(4) 0.002(4) 0.005(4) -0.001(4)
C21 0.111(10) 0.055(6) 0.045(6) 0.003(5) -0.028(6) -0.052(7)
C22 0.035(5) 0.145(11) 0.023(4) -0.004(6) -0.003(4) 0.044(6)

loop_
_atom_type_symbol
_atom_type_description
_atom_type_scat_dispersion_real
_atom_type_scat_dispersion_imag
_atom_type_scat_source
C C 0.0033 0.0016 'International Tables Vol C Tables 4.2.6.8 and 6.1.1.4'
H H 0.0000 0.0000 'International Tables Vol C Tables 4.2.6.8 and 6.1.1.4'
Si Si 0.0817 0.0704 'International Tables Vol C Tables 4.2.6.8 and 6.1.1.4'
S S 0.1246 0.1234 'International Tables Vol C Tables 4.2.6.8 and 6.1.1.4'
Br Br -0.2901 2.4595 'International Tables Vol C Tables 4.2.6.8 and 6.1.1.4'

loop_
_geom_angle_atom_site_label_1
_geom_angle_atom_site_label_2
_geom_angle_atom_site_label_3
_geom_angle
C17 Si1 C18 108.9(4)
C17 Si1 C19 112.1(3)
C18 Si1 C19 109.8(4)
C17 Si1 C1 111.5(3)
C18 Si1 C1 107.6(3)
C19 Si1 C1 106.9(3)
C20 Si2 C21 108.5(5)
C20 Si2 C16 109.7(4)
C21 Si2 C16 112.3(4)
C20 Si2 C22 109.7(5)
C21 Si2 C22 109.5(6)
C16 Si2 C22 107.1(4)
C4 S1 C1 91.3(3)
C6 S2 C4 88.5(3)
C8 S3 C6 88.2(3)
C8 S4 C10 87.9(3)
C12 S5 C10 87.4(3)
C14 S6 C12 87.8(3)
C14 S7 C16 91.5(3)
C2 C1 S1 109.9(5)
C2 C1 Si1 132.4(5)
S1 C1 Si1 117.0(4)
C1 C2 C3 116.0(6)
C1 C2 Br1 121.1(5)
C3 C2 Br1 122.6(5)
C4 C3 C2 108.2(6)
C4 C3 C5 111.5(5)
C2 C3 C5 139.3(6)
C3 C4 S1 114.5(5)
C3 C4 S2 114.8(5)
S1 C4 S2 129.6(4)
C6 C5 C3 108.5(5)
C6 C5 C7 109.8(6)
C3 C5 C7 141.6(6)
C5 C6 S3 116.0(5)
C5 C6 S2 116.2(5)
S3 C6 S2 127.6(4)
C8 C7 C9 109.4(5)
C8 C7 C5 108.1(5)
C9 C7 C5 142.4(6)
C7 C8 S3 117.2(5)
C7 C8 S4 115.6(5)
S3 C8 S4 127.2(4)
C10 C9 C7 109.8(6)
C10 C9 C11 108.5(6)
C7 C9 C11 141.7(6)
C9 C10 S4 116.4(5)
C9 C10 S5 117.1(5)
S4 C10 S5 126.5(4)
C12 C11 C13 108.3(6)
C12 C11 C9 110.3(6)
C13 C11 C9 141.2(6)
C11 C12 S5 115.9(5)
C11 C12 S6 116.6(5)
S5 C12 S6 127.3(4)
C14 C13 C15 108.1(6)
C14 C13 C11 111.9(6)
C15 C13 C11 139.3(6)
C13 C14 S7 114.4(5)
C13 C14 S6 114.6(5)
S7 C14 S6 130.5(4)
C16 C15 C13 116.4(6)
C16 C15 Br2 122.7(5)
C13 C15 Br2 120.5(5)
C15 C16 S7 109.3(5)
C15 C16 Si2 133.3(5)
S7 C16 Si2 117.4(4)
Si1 C17 H17A 109.5
Si1 C17 H17B 109.5
H17A C17 H17B 109.5
Si1 C17 H17C 109.5
H17A C17 H17C 109.5
H17B C17 H17C 109.5
Si1 C18 H18A 109.5
Si1 C18 H18B 109.5
H18A C18 H18B 109.5
Si1 C18 H18C 109.5
H18A C18 H18C 109.5
H18B C18 H18C 109.5
Si1 C19 H19A 109.5
Si1 C19 H19B 109.5
H19A C19 H19B 109.5
Si1 C19 H19C 109.5
H19A C19 H19C 109.5
H19B C19 H19C 109.5
Si2 C20 H20A 109.5
Si2 C20 H20B 109.5
H20A C20 H20B 109.5
Si2 C20 H20C 109.5
H20A C20 H20C 109.5
H20B C20 H20C 109.5
Si2 C21 H21A 109.5
Si2 C21 H21B 109.5
H21A C21 H21B 109.5
Si2 C21 H21C 109.5
H21A C21 H21C 109.5
H21B C21 H21C 109.5
Si2 C22 H22A 109.5
Si2 C22 H22B 109.5
H22A C22 H22B 109.5
Si2 C22 H22C 109.5
H22A C22 H22C 109.5
H22B C22 H22C 109.5

loop_
_geom_bond_atom_site_label_1
_geom_bond_atom_site_label_2
_geom_bond_distance
Br1 C2 1.881(6)
Br2 C15 1.894(6)
Si1 C17 1.852(8)
Si1 C18 1.853(8)
Si1 C19 1.856(7)
Si1 C1 1.882(7)
Si2 C20 1.836(9)
Si2 C21 1.855(10)
Si2 C16 1.869(7)
Si2 C22 1.874(9)
S1 C4 1.709(6)
S1 C1 1.739(7)
S2 C6 1.719(7)
S2 C4 1.724(6)
S3 C8 1.704(7)
S3 C6 1.716(7)
S4 C8 1.720(7)
S4 C10 1.723(7)
S5 C12 1.720(7)
S5 C10 1.725(7)
S6 C14 1.732(7)
S6 C12 1.737(7)
S7 C14 1.703(7)
S7 C16 1.737(7)
C1 C2 1.359(9)
C2 C3 1.437(8)
C3 C4 1.381(8)
C3 C5 1.448(9)
C5 C6 1.393(9)
C5 C7 1.464(8)
C7 C8 1.399(9)
C7 C9 1.451(9)
C9 C10 1.371(9)
C9 C11 1.457(9)
C11 C12 1.378(9)
C11 C13 1.450(9)
C13 C14 1.380(9)
C13 C15 1.425(9)
C15 C16 1.363(9)
C17 H17A 0.9800
C17 H17B 0.9800
C17 H17C 0.9800
C18 H18A 0.9800
C18 H18B 0.9800
C18 H18C 0.9800
C19 H19A 0.9800
C19 H19B 0.9800
C19 H19C 0.9800
C20 H20A 0.9800
C20 H20B 0.9800
C20 H20C 0.9800
C21 H21A 0.9800
C21 H21B 0.9800
C21 H21C 0.9800
C22 H22A 0.9800
C22 H22B 0.9800
C22 H22C 0.9800

loop_
_geom_torsion_atom_site_label_1
_geom_torsion_atom_site_label_2
_geom_torsion_atom_site_label_3
_geom_torsion_atom_site_label_4
_geom_torsion
C4 S1 C1 C2 0.2(5)
C4 S1 C1 Si1 -171.5(4)
C17 Si1 C1 C2 57.6(8)
C18 Si1 C1 C2 176.8(7)
C19 Si1 C1 C2 -65.3(7)
C17 Si1 C1 S1 -133.0(4)
C18 Si1 C1 S1 -13.7(5)
C19 Si1 C1 S1 104.1(4)
S1 C1 C2 C3 1.9(7)
Si1 C1 C2 C3 171.8(5)
S1 C1 C2 Br1 -172.5(3)
Si1 C1 C2 Br1 -2.6(9)
C1 C2 C3 C4 -3.5(8)
Br1 C2 C3 C4 170.8(5)
C1 C2 C3 C5 -170.6(7)
Br1 C2 C3 C5 3.7(11)
C2 C3 C4 S1 3.6(7)
C5 C3 C4 S1 174.6(4)
C2 C3 C4 S2 -165.4(4)
C5 C3 C4 S2 5.6(7)
C1 S1 C4 C3 -2.3(5)
C1 S1 C4 S2 164.7(5)
C6 S2 C4 C3 -1.8(5)
C6 S2 C4 S1 -168.8(5)
C4 C3 C5 C6 -7.2(7)
C2 C3 C5 C6 159.7(8)
C4 C3 C5 C7 177.7(7)
C2 C3 C5 C7 -15.4(14)
C3 C5 C6 S3 -169.4(4)
C7 C5 C6 S3 7.4(7)
C3 C5 C6 S2 6.2(7)
C7 C5 C6 S2 -177.1(4)
C8 S3 C6 C5 -2.6(5)
C8 S3 C6 S2 -177.5(5)
C4 S2 C6 C5 -2.7(5)
C4 S2 C6 S3 172.2(5)
C6 C5 C7 C8 -9.1(7)
C3 C5 C7 C8 165.9(7)
C6 C5 C7 C9 174.7(8)
C3 C5 C7 C9 -10.3(14)
C9 C7 C8 S3 -174.7(4)
C5 C7 C8 S3 7.8(7)
C9 C7 C8 S4 7.3(7)
C5 C7 C8 S4 -170.3(4)
C6 S3 C8 C7 -3.3(5)
C6 S3 C8 S4 174.5(5)
C10 S4 C8 C7 -1.9(5)
C10 S4 C8 S3 -179.8(5)
C8 C7 C9 C10 -10.1(7)
C5 C7 C9 C10 166.1(8)
C8 C7 C9 C11 170.2(7)
C5 C7 C9 C11 -13.6(15)
C7 C9 C10 S4 9.3(7)
C11 C9 C10 S4 -170.9(4)
C7 C9 C10 S5 -172.1(4)
C11 C9 C10 S5 7.7(7)
C8 S4 C10 C9 -4.5(5)
C8 S4 C10 S5 177.1(5)
C12 S5 C10 C9 -2.8(5)
C12 S5 C10 S4 175.6(5)
C10 C9 C11 C12 -9.7(7)
C7 C9 C11 C12 170.0(8)
C10 C9 C11 C13 163.8(8)
C7 C9 C11 C13 -16.5(15)
C13 C11 C12 S5 -167.4(4)
C9 C11 C12 S5 8.3(7)
C13 C11 C12 S6 8.1(7)
C9 C11 C12 S6 -176.3(4)
C10 S5 C12 C11 -3.4(5)
C10 S5 C12 S6 -178.3(5)
C14 S6 C12 C11 -4.2(5)
C14 S6 C12 S5 170.7(5)
C12 C11 C13 C14 -8.6(8)
C9 C11 C13 C14 177.9(7)
C12 C11 C13 C15 160.7(8)
C9 C11 C13 C15 -12.8(15)
C15 C13 C14 S7 5.9(7)
C11 C13 C14 S7 178.6(4)
C15 C13 C14 S6 -166.7(5)
C11 C13 C14 S6 6.0(7)
C16 S7 C14 C13 -4.7(6)
C16 S7 C14 S6 166.4(5)
C12 S6 C14 C13 -1.2(5)
C12 S6 C14 S7 -172.4(5)
C14 C13 C15 C16 -4.3(8)
C11 C13 C15 C16 -174.0(8)
C14 C13 C15 Br2 168.0(5)
C11 C13 C15 Br2 -1.6(11)
C13 C15 C16 S7 1.0(8)
Br2 C15 C16 S7 -171.2(4)
C13 C15 C16 Si2 -178.6(5)
Br2 C15 C16 Si2 9.2(10)
C14 S7 C16 C15 2.0(5)
C14 S7 C16 Si2 -178.3(4)
C20 Si2 C16 C15 71.0(8)
C21 Si2 C16 C15 -49.7(9)
C22 Si2 C16 C15 -169.9(8)
C20 Si2 C16 S7 -108.5(5)
C21 Si2 C16 S7 130.8(6)
C22 Si2 C16 S7 10.5(6)
